data_4316121
loop_
_publ_author_name
'H\'ector Mart\'inez-Garc\'ia'
'Dolores Morales'
'Julio P\'erez'
'Marcos Puerto'
'Daniel Miguel'

_publ_contact_author
;    JULIO PEREZ
     Departamento de Quimica Organica e Inorganica
     IUQOEM - Facultad de Quimica
     Universidad de Oviedo-CSIC
     C/ Julian Claveria s/n
     33006 Oviedo  (ASTURIAS)
     SPAIN
;
_publ_contact_author_email moralesdolores.uo@uniovi.es
_publ_contact_author_fax +34-85-103446
_publ_contact_author_phone +34-85-103467
_publ_section_title
;
 1,3,5-Tris(thiocyanatomethyl)mesitylene as a Ligand. Pseudooctahedral
 Molybdenum, Manganese, and Rhenium Carbonyl Complexes and Copper and
 Silver Dimers. Copper-Catalyzed Carbene- and Nitrene-Transfer Reactions
;
_journal_name_full 'Inorganic Chemistry'
_journal_page_first 6974
_journal_page_last 6985
_journal_paper_doi 10.1021/ic1006082
_journal_volume 49
_journal_year 2010
_chemical_formula_sum 'C47 H27 B Cu F24 N3 S3'
_chemical_formula_weight 1260.25
_chemical_name_systematic
; 
 ? 
;
_space_group_IT_number 2
_symmetry_cell_setting triclinic
_symmetry_space_group_name_Hall '-P 1'
_symmetry_space_group_name_H-M 'P -1'
_atom_sites_solution_hydrogens geom
_atom_sites_solution_primary direct
_atom_sites_solution_secondary difmap
_audit_creation_method SHELXL-97
_cell_angle_alpha 80.3460(9)
_cell_angle_beta 84.7997(10)
_cell_angle_gamma 64.6597(11)
_cell_formula_units_Z 2
_cell_length_a 13.1045(2)
_cell_length_b 13.1857(2)
_cell_length_c 16.1827(2)
_cell_measurement_reflns_used 7798
_cell_measurement_temperature 150(2)
_cell_measurement_theta_max 70.0
_cell_measurement_theta_min 2.0
_cell_volume 2490.84(7)
_computing_cell_refinement 'HKL Scalepack (Otwinowski & Minor, 1997)'
_computing_data_collection 'Collect (Bruker AXS BV, 1997-2004)'
_computing_data_reduction
;
 HKL Denzo and Scalepack (Otwinowski & Minor, 1997) 
;
_computing_molecular_graphics 'PLATON (Spek, 2005)'
_computing_structure_refinement 'SHELXL-97 (Sheldrick, 1997)'
_computing_structure_solution
;
  Patterson methods - DIRDIF-99 (Beurskens, 1999) 
;
_diffrn_ambient_temperature 150(2)
_diffrn_detector_area_resol_mean 9
_diffrn_measured_fraction_theta_full 0.987
_diffrn_measured_fraction_theta_max 0.987
_diffrn_measurement_device '90 mm CCD camera on \k-goniostat'
_diffrn_measurement_device_type KappaCCD
_diffrn_measurement_method CCD
_diffrn_radiation_monochromator 'horizontally mounted graphite crystal'
_diffrn_radiation_source 'fine-focus sealed tube'
_diffrn_radiation_type CuK\a
_diffrn_radiation_wavelength 1.5418
_diffrn_reflns_av_R_equivalents 0.0360
_diffrn_reflns_av_sigmaI/netI 0.0336
_diffrn_reflns_limit_h_max 15
_diffrn_reflns_limit_h_min -15
_diffrn_reflns_limit_k_max 15
_diffrn_reflns_limit_k_min -15
_diffrn_reflns_limit_l_max 19
_diffrn_reflns_limit_l_min 0
_diffrn_reflns_number 39612
_diffrn_reflns_theta_full 68.31
_diffrn_reflns_theta_max 68.31
_diffrn_reflns_theta_min 2.77
_diffrn_standards_number 0
_exptl_absorpt_coefficient_mu 2.982
_exptl_absorpt_correction_T_max 0.971
_exptl_absorpt_correction_T_min 0.867
_exptl_absorpt_correction_type multi-scan
_exptl_absorpt_process_details
;
 R.H. Blessing, Acta Cryst. (1995), A51, 33-38
;
_exptl_crystal_colour colorless
_exptl_crystal_density_diffrn 1.680
_exptl_crystal_density_method 'not measured'
_exptl_crystal_description plate
_exptl_crystal_F_000 1256
_exptl_crystal_size_max 0.22
_exptl_crystal_size_mid 0.20
_exptl_crystal_size_min 0.01
_refine_diff_density_max 1.205
_refine_diff_density_min -1.088
_refine_diff_density_rms 0.081
_refine_ls_extinction_method none
_refine_ls_goodness_of_fit_ref 1.090
_refine_ls_hydrogen_treatment constr
_refine_ls_matrix_type full
_refine_ls_number_parameters 745
_refine_ls_number_reflns 9011
_refine_ls_number_restraints 36
_refine_ls_restrained_S_all 1.140
_refine_ls_R_factor_all 0.0754
_refine_ls_R_factor_gt 0.0684
_refine_ls_shift/su_max 0.001
_refine_ls_shift/su_mean 0.000
_refine_ls_structure_factor_coef Fsqd
_refine_ls_weighting_details 'w=1/[\s^2^(Fo^2^)+(0.0823P)^2^+4.8825P] where P=(Fo^2^+2Fc^2^)/3'
_refine_ls_weighting_scheme calc
_refine_ls_wR_factor_gt 0.1781
_refine_ls_wR_factor_ref 0.1861
_reflns_number_gt 7792
_reflns_number_total 9011
_reflns_threshold_expression >2sigma(I)
_cod_data_source_file ic1006082_si_002_6.cif
_cod_data_source_block Compound_8_hm390
_cod_original_cell_volume 2490.85(7)
_cod_database_code 4316121

loop_
_symmetry_equiv_pos_as_xyz
'x, y, z'
'-x, -y, -z'

loop_
_atom_site_label
_atom_site_type_symbol
_atom_site_fract_x
_atom_site_fract_y
_atom_site_fract_z
_atom_site_U_iso_or_equiv
_atom_site_adp_type
_atom_site_occupancy
_atom_site_symmetry_multiplicity
_atom_site_calc_flag
_atom_site_refinement_flags
_atom_site_disorder_assembly
_atom_site_disorder_group
Cu1 Cu 0.09036(7) 0.02864(7) 0.45815(5) 0.0656(2) Uani 1 1 d . . .
C111 C -0.1084(4) -0.1731(3) 0.2833(2) 0.0430(9) Uani 1 1 d . . .
C112 C -0.1816(3) -0.0581(3) 0.2783(2) 0.0394(8) Uani 1 1 d . . .
C113 C -0.1428(3) 0.0222(3) 0.2391(2) 0.0357(8) Uani 1 1 d . . .
C114 C -0.0308(3) -0.0102(3) 0.2106(2) 0.0377(8) Uani 1 1 d . . .
C115 C 0.0407(3) -0.1266(3) 0.2158(2) 0.0399(8) Uani 1 1 d . . .
C116 C 0.0035(4) -0.2083(3) 0.2518(3) 0.0449(9) Uani 1 1 d . . .
C117 C 0.0800(5) -0.3334(4) 0.2559(4) 0.0671(14) Uani 1 1 d . . .
H11A H 0.0617 -0.3635 0.2107 0.101 Uiso 1 1 calc R . .
H11B H 0.0689 -0.3737 0.3101 0.101 Uiso 1 1 calc R . .
H11C H 0.1589 -0.3440 0.2495 0.101 Uiso 1 1 calc R . .
C118 C -0.3006(4) -0.0209(5) 0.3134(3) 0.0587(12) Uani 1 1 d . . .
H11D H -0.3504 -0.0187 0.2708 0.088 Uiso 1 1 calc R . .
H11E H -0.3266 0.0548 0.3295 0.088 Uiso 1 1 calc R . .
H11F H -0.3023 -0.0746 0.3628 0.088 Uiso 1 1 calc R . .
C119 C 0.0109(4) 0.0788(4) 0.1744(3) 0.0580(12) Uani 1 1 d . . .
H11G H 0.0006 0.0959 0.1136 0.087 Uiso 1 1 calc R . .
H11H H 0.0913 0.0505 0.1862 0.087 Uiso 1 1 calc R . .
H11I H -0.0320 0.1479 0.1998 0.087 Uiso 1 1 calc R . .
C101 C -0.1512(5) -0.2606(4) 0.3190(3) 0.0605(12) Uani 1 1 d . . .
H10A H -0.1219 -0.3218 0.2834 0.073 Uiso 1 1 calc R . .
H10B H -0.2345 -0.2251 0.3156 0.073 Uiso 1 1 calc R . .
S1 S 0.11264(16) 0.32545(12) 0.57098(9) 0.0780(4) Uani 1 1 d . . .
C1 C 0.1108(4) 0.2162(4) 0.5329(3) 0.0579(11) Uani 1 1 d . . .
N1 N 0.1068(4) 0.1431(4) 0.5051(2) 0.0613(10) Uani 1 1 d . . .
C102 C 0.1580(4) -0.1631(4) 0.1779(3) 0.0540(11) Uani 1 1 d . . .
H10C H 0.1612 -0.0985 0.1382 0.065 Uiso 1 1 calc R . .
H10D H 0.1722 -0.2250 0.1451 0.065 Uiso 1 1 calc R . .
S2 S 0.27236(9) -0.21230(10) 0.25404(8) 0.0565(3) Uani 1 1 d . . .
C2 C 0.2091(3) -0.1247(4) 0.3254(3) 0.0490(10) Uani 1 1 d . . .
N2 N 0.1688(3) -0.0684(4) 0.3762(3) 0.0567(9) Uani 1 1 d . . .
C103 C -0.2242(4) 0.1454(4) 0.2216(3) 0.0470(9) Uani 1 1 d . . .
H10E H -0.2984 0.1493 0.2090 0.056 Uiso 1 1 calc R . .
H10F H -0.1973 0.1805 0.1705 0.056 Uiso 1 1 calc R . .
S3 S -0.24505(15) 0.23117(11) 0.30603(10) 0.0920(6) Uani 1 1 d . . .
C3 C -0.1475(3) 0.1455(3) 0.3737(2) 0.0400(8) Uani 1 1 d . . .
N3 N -0.0835(3) 0.0898(3) 0.4239(2) 0.0531(9) Uani 1 1 d . . .
B1 B 0.3585(3) 0.3618(3) -0.2164(2) 0.0293(8) Uani 1 1 d . . .
C11 C 0.4557(3) 0.3890(3) -0.1783(2) 0.0273(6) Uani 1 1 d . . .
C12 C 0.4915(3) 0.4707(3) -0.2200(2) 0.0281(7) Uani 1 1 d . . .
H12 H 0.4639 0.5069 -0.2744 0.034 Uiso 1 1 calc R . .
C13 C 0.5661(3) 0.5012(3) -0.1847(2) 0.0290(7) Uani 1 1 d . . .
C14 C 0.6093(3) 0.4496(3) -0.1061(2) 0.0303(7) Uani 1 1 d . . .
H14 H 0.6602 0.4697 -0.0819 0.036 Uiso 1 1 calc R . .
C15 C 0.5764(3) 0.3675(3) -0.0633(2) 0.0284(7) Uani 1 1 d . . .
C16 C 0.5016(3) 0.3384(3) -0.0987(2) 0.0291(7) Uani 1 1 d . . .
H16 H 0.4807 0.2820 -0.0678 0.035 Uiso 1 1 calc R . .
C17 C 0.5985(3) 0.5905(3) -0.2324(2) 0.0349(7) Uani 1 1 d . . .
C18 C 0.6251(3) 0.3079(3) 0.0206(2) 0.0329(7) Uani 1 1 d . . .
F11 F 0.5091(2) 0.68222(19) -0.26421(18) 0.0584(7) Uani 1 1 d . . .
F12 F 0.6674(2) 0.5543(2) -0.29788(15) 0.0531(6) Uani 1 1 d . . .
F13 F 0.6520(2) 0.6260(2) -0.18599(15) 0.0532(6) Uani 1 1 d . . .
F14 F 0.65088(18) 0.37211(17) 0.06317(12) 0.0376(5) Uani 1 1 d . . .
F15 F 0.7217(2) 0.21464(18) 0.01375(14) 0.0482(6) Uani 1 1 d . . .
F16 F 0.5556(2) 0.2730(2) 0.07029(13) 0.0474(5) Uani 1 1 d . . .
C21 C 0.3702(3) 0.2359(3) -0.1708(2) 0.0311(7) Uani 1 1 d . . .
C22 C 0.4724(3) 0.1397(3) -0.1748(2) 0.0344(7) Uani 1 1 d . . .
H22 H 0.5355 0.1488 -0.2028 0.041 Uiso 1 1 calc R . .
C23 C 0.4851(4) 0.0311(3) -0.1393(2) 0.0430(9) Uani 1 1 d . . .
C24 C 0.3965(4) 0.0163(4) -0.0936(2) 0.0518(11) Uani 1 1 d . . .
H24 H 0.4048 -0.0571 -0.0680 0.062 Uiso 1 1 calc R . .
C25 C 0.2969(4) 0.1092(4) -0.0859(3) 0.0500(11) Uani 1 1 d . A .
C26 C 0.2826(3) 0.2170(3) -0.1250(2) 0.0389(8) Uani 1 1 d . . .
H26 H 0.2114 0.2793 -0.1203 0.047 Uiso 1 1 calc R . .
C27 C 0.5916(4) -0.0696(4) -0.1542(3) 0.0606(13) Uani 1 1 d . . .
C28 C 0.2008(6) 0.0979(5) -0.0336(3) 0.0767(16) Uani 1 1 d DU . .
F21 F 0.5823(3) -0.1154(3) -0.2196(2) 0.0928(12) Uani 1 1 d . . .
F22 F 0.6806(3) -0.0458(2) -0.1713(3) 0.0943(12) Uani 1 1 d . . .
F23 F 0.6178(3) -0.1525(2) -0.0887(2) 0.0886(11) Uani 1 1 d . . .
F24A F 0.1717(19) 0.168(2) 0.0230(15) 0.050(3) Uani 0.542(4) 1 d PDU A 1
F25A F 0.0924(5) 0.1546(6) -0.0819(3) 0.0722(13) Uani 0.542(4) 1 d PDU A 1
F26A F 0.2018(6) 0.0028(5) -0.0062(5) 0.0755(15) Uani 0.542(4) 1 d PDU A 1
F24B F 0.153(2) 0.160(2) 0.0247(18) 0.050(3) Uani 0.458(4) 1 d PDU A 2
F25B F 0.1619(6) 0.0433(8) -0.0640(4) 0.0722(13) Uani 0.458(4) 1 d PDU A 2
F26B F 0.2673(7) -0.0115(6) 0.0319(5) 0.0755(15) Uani 0.458(4) 1 d PDU A 2
C31 C 0.3752(3) 0.3660(3) -0.3189(2) 0.0299(7) Uani 1 1 d . . .
C32 C 0.3408(3) 0.4692(3) -0.3728(2) 0.0330(7) Uani 1 1 d . . .
H32 H 0.3065 0.5376 -0.3489 0.040 Uiso 1 1 calc R . .
C33 C 0.3544(3) 0.4764(3) -0.4596(2) 0.0384(8) Uani 1 1 d . . .
C34 C 0.4047(4) 0.3788(3) -0.4973(2) 0.0446(9) Uani 1 1 d . . .
H34 H 0.4139 0.3828 -0.5565 0.054 Uiso 1 1 calc R . .
C35 C 0.4409(4) 0.2757(3) -0.4458(2) 0.0418(9) Uani 1 1 d . B .
C36 C 0.4256(3) 0.2692(3) -0.3592(2) 0.0343(7) Uani 1 1 d . . .
H36 H 0.4502 0.1966 -0.3261 0.041 Uiso 1 1 calc R . .
C37 C 0.3105(4) 0.5892(4) -0.5134(3) 0.0512(10) Uani 1 1 d . . .
C38 C 0.4945(5) 0.1691(4) -0.4841(3) 0.0557(12) Uani 1 1 d . . .
F31 F 0.3163(3) 0.6703(2) -0.47764(17) 0.0749(9) Uani 1 1 d . . .
F32 F 0.2061(3) 0.6230(3) -0.5350(3) 0.1146(16) Uani 1 1 d . . .
F33 F 0.3703(3) 0.5898(2) -0.58541(16) 0.0759(9) Uani 1 1 d . . .
F34A F 0.5489(13) 0.1775(10) -0.5510(7) 0.110(4) Uani 0.473(4) 1 d P B 1
F35A F 0.4138(9) 0.1341(7) -0.4992(6) 0.101(2) Uani 0.473(4) 1 d P B 1
F36A F 0.5617(9) 0.0809(8) -0.4320(8) 0.106(2) Uani 0.473(4) 1 d P B 1
F34B F 0.4805(11) 0.1802(9) -0.5664(6) 0.110(4) Uani 0.527(4) 1 d P B 2
F35B F 0.4837(10) 0.0828(7) -0.4418(6) 0.101(2) Uani 0.527(4) 1 d P B 2
F36B F 0.6111(7) 0.1300(7) -0.4867(7) 0.106(2) Uani 0.527(4) 1 d P B 2
C41 C 0.2354(3) 0.4591(3) -0.1909(2) 0.0304(7) Uani 1 1 d . . .
C42 C 0.2150(3) 0.4878(3) -0.1092(2) 0.0330(7) Uani 1 1 d . . .
H42 H 0.2750 0.4530 -0.0706 0.040 Uiso 1 1 calc R . .
C43 C 0.1112(3) 0.5647(3) -0.0825(2) 0.0365(8) Uani 1 1 d . . .
C44 C 0.0209(3) 0.6195(3) -0.1372(2) 0.0386(8) Uani 1 1 d . . .
H44 H -0.0502 0.6728 -0.1194 0.046 Uiso 1 1 calc R . .
C45 C 0.0383(3) 0.5936(3) -0.2182(2) 0.0361(8) Uani 1 1 d . C .
C46 C 0.1423(3) 0.5141(3) -0.2435(2) 0.0330(7) Uani 1 1 d . . .
H46 H 0.1504 0.4963 -0.2990 0.040 Uiso 1 1 calc R . .
C47 C 0.0954(3) 0.5893(4) 0.0056(3) 0.0433(9) Uani 1 1 d . . .
C48 C -0.0551(3) 0.6532(3) -0.2790(3) 0.0457(9) Uani 1 1 d U . .
F41 F 0.1651(2) 0.5036(2) 0.05912(15) 0.0581(7) Uani 1 1 d . . .
F42 F -0.01004(18) 0.6121(2) 0.03587(15) 0.0485(6) Uani 1 1 d . . .
F43 F 0.1144(2) 0.6802(2) 0.01346(17) 0.0619(7) Uani 1 1 d . . .
F44A F -0.0484(4) 0.5965(4) -0.3417(3) 0.0892(16) Uani 0.776(5) 1 d PU C 1
F45A F -0.1574(3) 0.6799(6) -0.2445(3) 0.1019(18) Uani 0.776(5) 1 d PU C 1
F46A F -0.0586(5) 0.7515(4) -0.3155(3) 0.0909(16) Uani 0.776(5) 1 d PU C 1
F44B F -0.1009(16) 0.5899(14) -0.2893(13) 0.0892(16) Uani 0.224(5) 1 d PU C 2
F45B F -0.1340(13) 0.741(2) -0.2541(12) 0.1019(18) Uani 0.224(5) 1 d PU C 2
F46B F -0.0179(19) 0.6971(15) -0.3488(13) 0.0909(16) Uani 0.224(5) 1 d PU C 2

loop_
_atom_site_aniso_label
_atom_site_aniso_U_11
_atom_site_aniso_U_22
_atom_site_aniso_U_33
_atom_site_aniso_U_23
_atom_site_aniso_U_13
_atom_site_aniso_U_12
Cu1 0.0739(5) 0.0670(5) 0.0553(4) -0.0196(3) -0.0164(3) -0.0224(4)
C111 0.053(2) 0.047(2) 0.040(2) -0.0121(17) 0.0020(17) -0.0302(19)
C112 0.0389(19) 0.053(2) 0.0327(18) -0.0132(16) -0.0018(15) -0.0232(17)
C113 0.0390(19) 0.0387(19) 0.0281(17) -0.0088(14) -0.0051(14) -0.0127(15)
C114 0.042(2) 0.0390(19) 0.0319(18) -0.0027(15) -0.0008(15) -0.0173(16)
C115 0.043(2) 0.040(2) 0.0338(18) -0.0109(15) 0.0064(15) -0.0150(16)
C116 0.054(2) 0.036(2) 0.045(2) -0.0146(16) 0.0040(18) -0.0175(18)
C117 0.079(3) 0.040(2) 0.082(4) -0.019(2) 0.011(3) -0.023(2)
C118 0.042(2) 0.082(3) 0.057(3) -0.017(2) 0.0081(19) -0.029(2)
C119 0.054(3) 0.049(2) 0.066(3) 0.011(2) 0.003(2) -0.024(2)
C101 0.078(3) 0.065(3) 0.061(3) -0.012(2) 0.000(2) -0.051(3)
S1 0.1232(13) 0.0651(8) 0.0690(8) 0.0027(6) -0.0110(8) -0.0643(9)
C1 0.072(3) 0.060(3) 0.051(3) 0.001(2) -0.004(2) -0.038(2)
N1 0.075(3) 0.067(3) 0.045(2) -0.0017(19) -0.0099(19) -0.034(2)
C102 0.048(2) 0.057(3) 0.044(2) -0.0090(19) 0.0137(18) -0.012(2)
S2 0.0371(5) 0.0537(6) 0.0629(7) -0.0096(5) 0.0118(5) -0.0061(4)
C2 0.035(2) 0.053(2) 0.052(2) -0.002(2) 0.0005(18) -0.0145(18)
N2 0.046(2) 0.063(2) 0.056(2) -0.0107(19) -0.0065(17) -0.0162(18)
C103 0.046(2) 0.048(2) 0.038(2) -0.0069(17) -0.0098(17) -0.0081(18)
S3 0.1081(12) 0.0419(6) 0.0897(10) -0.0272(6) -0.0622(9) 0.0207(7)
C3 0.0396(19) 0.0353(19) 0.042(2) -0.0130(16) -0.0027(17) -0.0094(16)
N3 0.061(2) 0.0446(19) 0.0446(19) -0.0149(16) -0.0135(18) -0.0087(17)
B1 0.0341(19) 0.0274(18) 0.0284(18) -0.0051(14) 0.0028(15) -0.0151(15)
C11 0.0279(15) 0.0246(15) 0.0280(16) -0.0071(12) 0.0038(12) -0.0094(13)
C12 0.0289(16) 0.0257(15) 0.0289(16) -0.0043(12) 0.0009(12) -0.0107(13)
C13 0.0294(16) 0.0246(15) 0.0321(17) -0.0041(13) 0.0022(13) -0.0111(13)
C14 0.0316(16) 0.0286(16) 0.0318(17) -0.0050(13) -0.0006(13) -0.0134(13)
C15 0.0298(16) 0.0264(16) 0.0272(16) -0.0062(12) 0.0012(12) -0.0094(13)
C16 0.0330(16) 0.0238(15) 0.0308(16) -0.0056(12) 0.0049(13) -0.0129(13)
C17 0.0366(18) 0.0317(17) 0.0383(19) 0.0001(14) -0.0029(15) -0.0176(15)
C18 0.0419(19) 0.0279(16) 0.0306(17) -0.0071(13) -0.0008(14) -0.0152(15)
F11 0.0467(13) 0.0359(12) 0.0857(19) 0.0197(12) -0.0143(12) -0.0187(10)
F12 0.0658(15) 0.0531(14) 0.0471(13) -0.0062(11) 0.0189(11) -0.0354(12)
F13 0.0781(17) 0.0546(14) 0.0483(13) 0.0032(11) -0.0120(12) -0.0500(13)
F14 0.0469(12) 0.0362(11) 0.0322(10) -0.0073(8) -0.0056(8) -0.0181(9)
F15 0.0563(14) 0.0300(11) 0.0406(12) -0.0058(9) -0.0105(10) 0.0006(10)
F16 0.0639(14) 0.0562(14) 0.0328(11) 0.0038(10) -0.0025(10) -0.0388(12)
C21 0.0391(18) 0.0314(17) 0.0273(16) -0.0056(13) 0.0005(13) -0.0188(15)
C22 0.0394(19) 0.0310(17) 0.0355(18) -0.0014(14) -0.0070(14) -0.0174(15)
C23 0.060(2) 0.0300(18) 0.041(2) -0.0005(15) -0.0161(18) -0.0202(17)
C24 0.094(3) 0.038(2) 0.034(2) -0.0001(16) -0.003(2) -0.040(2)
C25 0.083(3) 0.047(2) 0.039(2) -0.0154(17) 0.017(2) -0.046(2)
C26 0.053(2) 0.0387(19) 0.0353(19) -0.0107(15) 0.0107(16) -0.0293(17)
C27 0.064(3) 0.033(2) 0.083(3) 0.001(2) -0.030(3) -0.016(2)
C28 0.131(5) 0.075(3) 0.060(3) -0.023(2) 0.039(3) -0.080(3)
F21 0.081(2) 0.0596(18) 0.113(3) -0.0417(18) -0.0299(19) 0.0101(16)
F22 0.0531(17) 0.0424(15) 0.171(4) 0.0031(19) -0.023(2) -0.0077(13)
F23 0.099(2) 0.0380(14) 0.117(3) 0.0241(16) -0.052(2) -0.0213(15)
F24A 0.044(7) 0.060(3) 0.0497(16) -0.005(2) 0.012(3) -0.029(3)
F25A 0.069(3) 0.142(4) 0.049(2) -0.037(3) 0.0212(19) -0.081(3)
F26A 0.100(5) 0.051(2) 0.080(4) -0.008(2) 0.033(3) -0.044(3)
F24B 0.044(7) 0.060(3) 0.0497(16) -0.005(2) 0.012(3) -0.029(3)
F25B 0.069(3) 0.142(4) 0.049(2) -0.037(3) 0.0212(19) -0.081(3)
F26B 0.100(5) 0.051(2) 0.080(4) -0.008(2) 0.033(3) -0.044(3)
C31 0.0308(16) 0.0303(16) 0.0321(17) -0.0072(13) 0.0022(13) -0.0157(14)
C32 0.0395(18) 0.0293(17) 0.0316(17) -0.0054(13) 0.0011(14) -0.0157(14)
C33 0.050(2) 0.0367(19) 0.0304(18) -0.0026(15) -0.0008(15) -0.0202(17)
C34 0.062(3) 0.047(2) 0.0277(18) -0.0080(16) 0.0038(17) -0.025(2)
C35 0.053(2) 0.039(2) 0.0364(19) -0.0121(16) 0.0075(16) -0.0208(18)
C36 0.0394(18) 0.0313(17) 0.0324(17) -0.0053(14) 0.0040(14) -0.0158(15)
C37 0.069(3) 0.045(2) 0.034(2) -0.0010(17) -0.0003(19) -0.021(2)
C38 0.083(3) 0.039(2) 0.042(2) -0.0136(18) 0.017(2) -0.024(2)
F31 0.132(3) 0.0367(13) 0.0467(14) -0.0032(11) 0.0031(16) -0.0285(15)
F32 0.078(2) 0.094(3) 0.150(4) 0.067(3) -0.052(2) -0.037(2)
F33 0.123(3) 0.0565(16) 0.0402(14) 0.0000(12) 0.0145(15) -0.0355(17)
F34A 0.189(12) 0.068(2) 0.052(4) -0.038(3) 0.003(6) -0.025(6)
F35A 0.154(7) 0.064(4) 0.105(5) -0.057(3) 0.050(4) -0.060(4)
F36A 0.087(4) 0.072(4) 0.144(7) -0.067(4) 0.002(4) 0.000(3)
F34B 0.189(12) 0.068(2) 0.052(4) -0.038(3) 0.003(6) -0.025(6)
F35B 0.154(7) 0.064(4) 0.105(5) -0.057(3) 0.050(4) -0.060(4)
F36B 0.087(4) 0.072(4) 0.144(7) -0.067(4) 0.002(4) 0.000(3)
C41 0.0330(17) 0.0290(16) 0.0329(17) -0.0041(13) 0.0029(13) -0.0172(14)
C42 0.0314(17) 0.0330(17) 0.0360(18) -0.0074(14) 0.0023(14) -0.0145(14)
C43 0.0347(18) 0.0381(19) 0.041(2) -0.0115(15) 0.0059(15) -0.0184(15)
C44 0.0318(18) 0.0342(18) 0.049(2) -0.0080(16) 0.0057(15) -0.0140(15)
C45 0.0319(17) 0.0317(17) 0.045(2) -0.0010(15) -0.0013(15) -0.0149(14)
C46 0.0379(18) 0.0305(17) 0.0352(18) -0.0052(14) 0.0003(14) -0.0186(15)
C47 0.0352(19) 0.053(2) 0.045(2) -0.0180(18) 0.0123(16) -0.0207(18)
C48 0.0347(19) 0.043(2) 0.054(2) -0.0029(18) -0.0051(17) -0.0121(16)
F41 0.0475(13) 0.0782(18) 0.0373(12) -0.0158(12) 0.0041(10) -0.0140(13)
F42 0.0378(11) 0.0577(14) 0.0500(13) -0.0173(11) 0.0161(10) -0.0200(10)
F43 0.0676(16) 0.0779(18) 0.0645(16) -0.0427(14) 0.0265(13) -0.0473(15)
F44A 0.078(3) 0.078(2) 0.092(3) -0.035(3) -0.052(2) 0.004(2)
F45A 0.0307(19) 0.169(5) 0.079(3) 0.010(3) -0.0080(17) -0.025(2)
F46A 0.123(4) 0.058(3) 0.096(3) 0.032(2) -0.062(3) -0.046(3)
F44B 0.078(3) 0.078(2) 0.092(3) -0.035(3) -0.052(2) 0.004(2)
F45B 0.0307(19) 0.169(5) 0.079(3) 0.010(3) -0.0080(17) -0.025(2)
F46B 0.123(4) 0.058(3) 0.096(3) 0.032(2) -0.062(3) -0.046(3)

loop_
_atom_type_symbol
_atom_type_description
_atom_type_scat_dispersion_real
_atom_type_scat_dispersion_imag
_atom_type_scat_source
C C 0.0181 0.0091 'International Tables Vol C Tables 4.2.6.8 and 6.1.1.4'
H H 0.0000 0.0000 'International Tables Vol C Tables 4.2.6.8 and 6.1.1.4'
Cu Cu -1.9646 0.5888 'International Tables Vol C Tables 4.2.6.8 and 6.1.1.4'
F F 0.0727 0.0534 'International Tables Vol C Tables 4.2.6.8 and 6.1.1.4'
N N 0.0311 0.0180 'International Tables Vol C Tables 4.2.6.8 and 6.1.1.4'
S S 0.3331 0.5567 'International Tables Vol C Tables 4.2.6.8 and 6.1.1.4'
B B 0.0090 0.0039 'International Tables Vol C Tables 4.2.6.8 and 6.1.1.4'

loop_
_geom_angle_atom_site_label_1
_geom_angle_atom_site_label_2
_geom_angle_atom_site_label_3
_geom_angle
_geom_angle_site_symmetry_1
_geom_angle_site_symmetry_3
_geom_angle_publ_flag
N1 Cu1 N2 136.47(19) . . ?
N1 Cu1 N3 108.52(17) . . ?
N2 Cu1 N3 102.23(15) . . ?
N1 Cu1 N3 100.83(15) . 2_556 ?
N2 Cu1 N3 105.17(16) . 2_556 ?
N3 Cu1 N3 97.11(13) . 2_556 ?
N1 Cu1 Cu1 112.28(14) . 2_556 ?
N2 Cu1 Cu1 111.01(13) . 2_556 ?
N3 Cu1 Cu1 50.27(11) . 2_556 ?
N3 Cu1 Cu1 46.84(10) 2_556 2_556 ?
C112 C111 C116 121.1(4) . . ?
C112 C111 C101 119.5(4) . . ?
C116 C111 C101 119.3(4) . . ?
C111 C112 C113 118.7(3) . . ?
C111 C112 C118 120.8(4) . . ?
C113 C112 C118 120.4(4) . . ?
C114 C113 C112 121.3(3) . . ?
C114 C113 C103 118.7(3) . . ?
C112 C113 C103 119.9(3) . . ?
C113 C114 C115 118.6(3) . . ?
C113 C114 C119 120.1(4) . . ?
C115 C114 C119 121.3(4) . . ?
C116 C115 C114 121.3(4) . . ?
C116 C115 C102 119.4(4) . . ?
C114 C115 C102 119.2(4) . . ?
C115 C116 C111 118.9(4) . . ?
C115 C116 C117 121.2(4) . . ?
C111 C116 C117 120.0(4) . . ?
C116 C117 H11A 109.5 . . ?
C116 C117 H11B 109.5 . . ?
H11A C117 H11B 109.5 . . ?
C116 C117 H11C 109.5 . . ?
H11A C117 H11C 109.5 . . ?
H11B C117 H11C 109.5 . . ?
C112 C118 H11D 109.5 . . ?
C112 C118 H11E 109.5 . . ?
H11D C118 H11E 109.5 . . ?
C112 C118 H11F 109.5 . . ?
H11D C118 H11F 109.5 . . ?
H11E C118 H11F 109.5 . . ?
C114 C119 H11G 109.5 . . ?
C114 C119 H11H 109.5 . . ?
H11G C119 H11H 109.5 . . ?
C114 C119 H11I 109.5 . . ?
H11G C119 H11I 109.5 . . ?
H11H C119 H11I 109.5 . . ?
C111 C101 S1 115.4(3) . 2_556 ?
C111 C101 H10A 108.4 . . ?
S1 C101 H10A 108.4 2_556 . ?
C111 C101 H10B 108.4 . . ?
S1 C101 H10B 108.4 2_556 . ?
H10A C101 H10B 107.5 . . ?
C1 S1 C101 100.3(2) . 2_556 ?
N1 C1 S1 177.9(5) . . ?
C1 N1 Cu1 176.3(5) . . ?
C115 C102 S2 115.0(3) . . ?
C115 C102 H10C 108.5 . . ?
S2 C102 H10C 108.5 . . ?
C115 C102 H10D 108.5 . . ?
S2 C102 H10D 108.5 . . ?
H10C C102 H10D 107.5 . . ?
C2 S2 C102 100.8(2) . . ?
N2 C2 S2 177.3(4) . . ?
C2 N2 Cu1 175.7(4) . . ?
C113 C103 S3 116.2(3) . . ?
C113 C103 H10E 108.2 . . ?
S3 C103 H10E 108.2 . . ?
C113 C103 H10F 108.2 . . ?
S3 C103 H10F 108.2 . . ?
H10E C103 H10F 107.4 . . ?
C3 S3 C103 103.34(18) . . ?
N3 C3 S3 176.2(4) . . ?
C3 N3 Cu1 143.6(4) . . ?
C3 N3 Cu1 133.4(4) . 2_556 ?
Cu1 N3 Cu1 82.89(13) . 2_556 ?
C41 B1 C21 109.4(3) . . ?
C41 B1 C31 111.3(3) . . ?
C21 B1 C31 111.0(3) . . ?
C41 B1 C11 106.5(3) . . ?
C21 B1 C11 108.4(3) . . ?
C31 B1 C11 110.0(3) . . ?
C12 C11 C16 115.1(3) . . ?
C12 C11 B1 122.5(3) . . ?
C16 C11 B1 122.2(3) . . ?
C13 C12 C11 122.7(3) . . ?
C13 C12 H12 118.6 . . ?
C11 C12 H12 118.6 . . ?
C14 C13 C12 120.5(3) . . ?
C14 C13 C17 120.0(3) . . ?
C12 C13 C17 119.5(3) . . ?
C13 C14 C15 118.3(3) . . ?
C13 C14 H14 120.9 . . ?
C15 C14 H14 120.9 . . ?
C14 C15 C16 120.7(3) . . ?
C14 C15 C18 119.2(3) . . ?
C16 C15 C18 120.1(3) . . ?
C15 C16 C11 122.6(3) . . ?
C15 C16 H16 118.7 . . ?
C11 C16 H16 118.7 . . ?
F13 C17 F11 106.8(3) . . ?
F13 C17 F12 106.2(3) . . ?
F11 C17 F12 105.8(3) . . ?
F13 C17 C13 113.0(3) . . ?
F11 C17 C13 112.3(3) . . ?
F12 C17 C13 112.3(3) . . ?
F14 C18 F16 106.6(3) . . ?
F14 C18 F15 105.8(3) . . ?
F16 C18 F15 106.2(3) . . ?
F14 C18 C15 113.2(3) . . ?
F16 C18 C15 112.8(3) . . ?
F15 C18 C15 111.8(3) . . ?
C26 C21 C22 115.6(3) . . ?
C26 C21 B1 123.7(3) . . ?
C22 C21 B1 120.6(3) . . ?
C23 C22 C21 122.5(4) . . ?
C23 C22 H22 118.7 . . ?
C21 C22 H22 118.7 . . ?
C24 C23 C22 119.9(4) . . ?
C24 C23 C27 120.0(4) . . ?
C22 C23 C27 120.1(4) . . ?
C25 C24 C23 118.8(4) . . ?
C25 C24 H24 120.6 . . ?
C23 C24 H24 120.6 . . ?
C24 C25 C26 121.2(4) . . ?
C24 C25 C28 120.6(4) . . ?
C26 C25 C28 118.2(4) . . ?
C25 C26 C21 121.8(4) . . ?
C25 C26 H26 119.1 . . ?
C21 C26 H26 119.1 . . ?
F22 C27 F23 107.2(4) . . ?
F22 C27 F21 106.1(5) . . ?
F23 C27 F21 105.9(4) . . ?
F22 C27 C23 113.5(4) . . ?
F23 C27 C23 112.4(5) . . ?
F21 C27 C23 111.2(4) . . ?
F25B C28 F26A 50.5(5) . . ?
F25B C28 F24B 125.5(14) . . ?
F26A C28 F24B 105.8(16) . . ?
F25B C28 F24A 138.6(11) . . ?
F26A C28 F24A 114.2(13) . . ?
F24B C28 F24A 13(2) . . ?
F25B C28 C25 111.7(5) . . ?
F26A C28 C25 121.5(6) . . ?
F24B C28 C25 121.1(14) . . ?
F24A C28 C25 108.3(11) . . ?
F25B C28 F25A 58.1(5) . . ?
F26A C28 F25A 101.5(6) . . ?
F24B C28 F25A 90.0(15) . . ?
F24A C28 F25A 97.6(12) . . ?
C25 C28 F25A 110.8(4) . . ?
F25B C28 F26B 89.4(6) . . ?
F26A C28 F26B 40.4(4) . . ?
F24B C28 F26B 92.9(16) . . ?
F24A C28 F26B 93.6(14) . . ?
C25 C28 F26B 100.9(5) . . ?
F25A C28 F26B 140.8(5) . . ?
C32 C31 C36 114.8(3) . . ?
C32 C31 B1 121.4(3) . . ?
C36 C31 B1 123.8(3) . . ?
C33 C32 C31 123.2(3) . . ?
C33 C32 H32 118.4 . . ?
C31 C32 H32 118.4 . . ?
C34 C33 C32 120.5(3) . . ?
C34 C33 C37 119.2(3) . . ?
C32 C33 C37 120.3(3) . . ?
C35 C34 C33 117.7(3) . . ?
C35 C34 H34 121.1 . . ?
C33 C34 H34 121.1 . . ?
C34 C35 C36 121.4(3) . . ?
C34 C35 C38 119.2(4) . . ?
C36 C35 C38 119.3(4) . . ?
C35 C36 C31 122.4(3) . . ?
C35 C36 H36 118.8 . . ?
C31 C36 H36 118.8 . . ?
F32 C37 F31 107.9(4) . . ?
F32 C37 F33 106.0(4) . . ?
F31 C37 F33 103.7(4) . . ?
F32 C37 C33 112.6(4) . . ?
F31 C37 C33 113.1(3) . . ?
F33 C37 C33 112.9(4) . . ?
F34A C38 F35B 130.4(7) . . ?
F34A C38 F36A 108.6(9) . . ?
F35B C38 F36A 46.8(6) . . ?
F34A C38 F34B 42.2(8) . . ?
F35B C38 F34B 113.9(8) . . ?
F36A C38 F34B 130.3(7) . . ?
F34A C38 F35A 109.0(7) . . ?
F35B C38 F35A 56.2(6) . . ?
F36A C38 F35A 101.6(7) . . ?
F34B C38 F35A 69.2(7) . . ?
F34A C38 F36B 57.6(7) . . ?
F35B C38 F36B 100.6(7) . . ?
F36A C38 F36B 57.0(6) . . ?
F34B C38 F36B 97.2(7) . . ?
F35A C38 F36B 139.1(5) . . ?
F34A C38 C35 113.8(6) . . ?
F35B C38 C35 115.7(4) . . ?
F36A C38 C35 113.1(5) . . ?
F34B C38 C35 115.9(6) . . ?
F35A C38 C35 110.1(5) . . ?
F36B C38 C35 110.5(5) . . ?
C46 C41 C42 114.8(3) . . ?
C46 C41 B1 125.0(3) . . ?
C42 C41 B1 120.1(3) . . ?
C43 C42 C41 122.9(3) . . ?
C43 C42 H42 118.6 . . ?
C41 C42 H42 118.6 . . ?
C42 C43 C44 120.8(3) . . ?
C42 C43 C47 119.8(3) . . ?
C44 C43 C47 119.4(3) . . ?
C45 C44 C43 117.8(3) . . ?
C45 C44 H44 121.1 . . ?
C43 C44 H44 121.1 . . ?
C44 C45 C46 120.8(3) . . ?
C44 C45 C48 119.2(3) . . ?
C46 C45 C48 120.0(3) . . ?
C45 C46 C41 123.0(3) . . ?
C45 C46 H46 118.5 . . ?
C41 C46 H46 118.5 . . ?
F41 C47 F42 106.4(3) . . ?
F41 C47 F43 105.6(3) . . ?
F42 C47 F43 105.9(3) . . ?
F41 C47 C43 113.2(3) . . ?
F42 C47 C43 112.7(3) . . ?
F43 C47 C43 112.5(3) . . ?
F44B C48 F45B 105.8(13) . . ?
F44B C48 F46A 136.2(9) . . ?
F45B C48 F46A 63.9(10) . . ?
F44B C48 F45A 64.9(9) . . ?
F45B C48 F45A 43.4(10) . . ?
F46A C48 F45A 103.5(5) . . ?
F44B C48 F46B 115.3(13) . . ?
F45B C48 F46B 102.3(13) . . ?
F46A C48 F46B 40.5(8) . . ?
F45A C48 F46B 132.4(9) . . ?
F44B C48 F44A 48.1(10) . . ?
F45B C48 F44A 132.1(9) . . ?
F46A C48 F44A 105.1(5) . . ?
F45A C48 F44A 106.7(5) . . ?
F46B C48 F44A 69.9(9) . . ?
F44B C48 C45 110.8(8) . . ?
F45B C48 C45 112.7(9) . . ?
F46A C48 C45 112.2(4) . . ?
F45A C48 C45 114.0(4) . . ?
F46B C48 C45 109.8(8) . . ?
F44A C48 C45 114.3(4) . . ?

loop_
_geom_bond_atom_site_label_1
_geom_bond_atom_site_label_2
_geom_bond_distance
_geom_bond_site_symmetry_2
_geom_bond_publ_flag
Cu1 N1 1.896(4) . ?
Cu1 N2 1.911(4) . ?
Cu1 N3 2.158(4) . ?
Cu1 N3 2.275(4) 2_556 ?
Cu1 Cu1 2.9360(17) 2_556 ?
C111 C112 1.397(6) . ?
C111 C116 1.410(6) . ?
C111 C101 1.501(6) . ?
C112 C113 1.400(5) . ?
C112 C118 1.508(6) . ?
C113 C114 1.399(5) . ?
C113 C103 1.507(5) . ?
C114 C115 1.407(5) . ?
C114 C119 1.511(6) . ?
C115 C116 1.387(6) . ?
C115 C102 1.505(5) . ?
C116 C117 1.513(6) . ?
C117 H11A 0.9800 . ?
C117 H11B 0.9800 . ?
C117 H11C 0.9800 . ?
C118 H11D 0.9800 . ?
C118 H11E 0.9800 . ?
C118 H11F 0.9800 . ?
C119 H11G 0.9800 . ?
C119 H11H 0.9800 . ?
C119 H11I 0.9800 . ?
C101 S1 1.854(5) 2_556 ?
C101 H10A 0.9900 . ?
C101 H10B 0.9900 . ?
S1 C1 1.669(5) . ?
S1 C101 1.854(5) 2_556 ?
C1 N1 1.151(6) . ?
C102 S2 1.850(5) . ?
C102 H10C 0.9900 . ?
C102 H10D 0.9900 . ?
S2 C2 1.675(5) . ?
C2 N2 1.139(6) . ?
C103 S3 1.846(4) . ?
C103 H10E 0.9900 . ?
C103 H10F 0.9900 . ?
S3 C3 1.647(4) . ?
C3 N3 1.139(5) . ?
N3 Cu1 2.275(4) 2_556 ?
B1 C41 1.644(5) . ?
B1 C21 1.649(5) . ?
B1 C31 1.649(5) . ?
B1 C11 1.655(5) . ?
C11 C12 1.402(4) . ?
C11 C16 1.406(5) . ?
C12 C13 1.399(5) . ?
C12 H12 0.9500 . ?
C13 C14 1.383(5) . ?
C13 C17 1.493(5) . ?
C14 C15 1.389(5) . ?
C14 H14 0.9500 . ?
C15 C16 1.390(5) . ?
C15 C18 1.496(5) . ?
C16 H16 0.9500 . ?
C17 F13 1.330(4) . ?
C17 F11 1.337(4) . ?
C17 F12 1.339(4) . ?
C18 F14 1.338(4) . ?
C18 F16 1.338(4) . ?
C18 F15 1.347(4) . ?
C21 C26 1.399(5) . ?
C21 C22 1.402(5) . ?
C22 C23 1.394(5) . ?
C22 H22 0.9500 . ?
C23 C24 1.387(6) . ?
C23 C27 1.494(6) . ?
C24 C25 1.368(7) . ?
C24 H24 0.9500 . ?
C25 C26 1.396(5) . ?
C25 C28 1.501(6) . ?
C26 H26 0.9500 . ?
C27 F22 1.326(6) . ?
C27 F23 1.339(6) . ?
C27 F21 1.342(6) . ?
C28 F25B 1.225(7) . ?
C28 F26A 1.253(7) . ?
C28 F24B 1.291(16) . ?
C28 F24A 1.322(13) . ?
C28 F25A 1.511(8) . ?
C28 F26B 1.594(9) . ?
C31 C32 1.401(5) . ?
C31 C36 1.403(5) . ?
C32 C33 1.393(5) . ?
C32 H32 0.9500 . ?
C33 C34 1.388(5) . ?
C33 C37 1.491(5) . ?
C34 C35 1.382(6) . ?
C34 H34 0.9500 . ?
C35 C36 1.391(5) . ?
C35 C38 1.490(5) . ?
C36 H36 0.9500 . ?
C37 F32 1.306(6) . ?
C37 F31 1.330(5) . ?
C37 F33 1.345(5) . ?
C38 F34A 1.257(15) . ?
C38 F35B 1.281(9) . ?
C38 F36A 1.330(12) . ?
C38 F34B 1.337(10) . ?
C38 F35A 1.376(11) . ?
C38 F36B 1.387(10) . ?
C41 C46 1.401(5) . ?
C41 C42 1.407(5) . ?
C42 C43 1.387(5) . ?
C42 H42 0.9500 . ?
C43 C44 1.396(5) . ?
C43 C47 1.492(5) . ?
C44 C45 1.385(5) . ?
C44 H44 0.9500 . ?
C45 C46 1.394(5) . ?
C45 C48 1.490(5) . ?
C46 H46 0.9500 . ?
C47 F41 1.339(5) . ?
C47 F42 1.345(4) . ?
C47 F43 1.352(5) . ?
C48 F44B 1.257(19) . ?
C48 F45B 1.28(2) . ?
C48 F46A 1.314(6) . ?
C48 F45A 1.326(6) . ?
C48 F46B 1.33(2) . ?
C48 F44A 1.333(6) . ?

loop_
_geom_torsion_atom_site_label_1
_geom_torsion_atom_site_label_2
_geom_torsion_atom_site_label_3
_geom_torsion_atom_site_label_4
_geom_torsion
_geom_torsion_site_symmetry_1
_geom_torsion_site_symmetry_2
_geom_torsion_site_symmetry_3
_geom_torsion_site_symmetry_4
_geom_torsion_publ_flag
C116 C111 C112 C113 1.7(6) . . . . ?
C101 C111 C112 C113 -175.2(4) . . . . ?
C116 C111 C112 C118 -179.0(4) . . . . ?
C101 C111 C112 C118 4.1(6) . . . . ?
C111 C112 C113 C114 -4.5(5) . . . . ?
C118 C112 C113 C114 176.2(4) . . . . ?
C111 C112 C113 C103 171.2(3) . . . . ?
C118 C112 C113 C103 -8.1(5) . . . . ?
C112 C113 C114 C115 5.1(5) . . . . ?
C103 C113 C114 C115 -170.7(3) . . . . ?
C112 C113 C114 C119 -175.5(4) . . . . ?
C103 C113 C114 C119 8.8(5) . . . . ?
C113 C114 C115 C116 -2.8(6) . . . . ?
C119 C114 C115 C116 177.7(4) . . . . ?
C113 C114 C115 C102 174.1(4) . . . . ?
C119 C114 C115 C102 -5.3(6) . . . . ?
C114 C115 C116 C111 0.1(6) . . . . ?
C102 C115 C116 C111 -176.8(4) . . . . ?
C114 C115 C116 C117 178.9(4) . . . . ?
C102 C115 C116 C117 1.9(6) . . . . ?
C112 C111 C116 C115 0.5(6) . . . . ?
C101 C111 C116 C115 177.4(4) . . . . ?
C112 C111 C116 C117 -178.3(4) . . . . ?
C101 C111 C116 C117 -1.4(6) . . . . ?
C112 C111 C101 S1 -101.1(4) . . . 2_556 ?
C116 C111 C101 S1 81.9(5) . . . 2_556 ?
C101 S1 C1 N1 146(14) 2_556 . . . ?
S1 C1 N1 Cu1 -29(19) . . . . ?
N2 Cu1 N1 C1 132(6) . . . . ?
N3 Cu1 N1 C1 0(6) . . . . ?
N3 Cu1 N1 C1 -102(6) 2_556 . . . ?
Cu1 Cu1 N1 C1 -54(6) 2_556 . . . ?
C116 C115 C102 S2 -78.6(5) . . . . ?
C114 C115 C102 S2 104.4(4) . . . . ?
C115 C102 S2 C2 -36.1(4) . . . . ?
C102 S2 C2 N2 153(9) . . . . ?
S2 C2 N2 Cu1 -135(7) . . . . ?
N1 Cu1 N2 C2 -136(5) . . . . ?
N3 Cu1 N2 C2 -2(6) . . . . ?
N3 Cu1 N2 C2 99(6) 2_556 . . . ?
Cu1 Cu1 N2 C2 50(6) 2_556 . . . ?
C114 C113 C103 S3 -95.7(4) . . . . ?
C112 C113 C103 S3 88.5(4) . . . . ?
C113 C103 S3 C3 8.7(4) . . . . ?
C103 S3 C3 N3 -157(6) . . . . ?
S3 C3 N3 Cu1 -122(6) . . . . ?
S3 C3 N3 Cu1 64(6) . . . 2_556 ?
N1 Cu1 N3 C3 80.3(5) . . . . ?
N2 Cu1 N3 C3 -68.5(5) . . . . ?
N3 Cu1 N3 C3 -175.8(6) 2_556 . . . ?
Cu1 Cu1 N3 C3 -175.8(6) 2_556 . . . ?
N1 Cu1 N3 Cu1 -103.97(15) . . . 2_556 ?
N2 Cu1 N3 Cu1 107.26(15) . . . 2_556 ?
N3 Cu1 N3 Cu1 0.0 2_556 . . 2_556 ?
C41 B1 C11 C12 -82.0(4) . . . . ?
C21 B1 C11 C12 160.4(3) . . . . ?
C31 B1 C11 C12 38.8(4) . . . . ?
C41 B1 C11 C16 92.7(3) . . . . ?
C21 B1 C11 C16 -24.9(4) . . . . ?
C31 B1 C11 C16 -146.5(3) . . . . ?
C16 C11 C12 C13 -0.9(5) . . . . ?
B1 C11 C12 C13 174.2(3) . . . . ?
C11 C12 C13 C14 0.8(5) . . . . ?
C11 C12 C13 C17 -178.9(3) . . . . ?
C12 C13 C14 C15 -0.2(5) . . . . ?
C17 C13 C14 C15 179.4(3) . . . . ?
C13 C14 C15 C16 -0.2(5) . . . . ?
C13 C14 C15 C18 178.0(3) . . . . ?
C14 C15 C16 C11 0.1(5) . . . . ?
C18 C15 C16 C11 -178.1(3) . . . . ?
C12 C11 C16 C15 0.4(5) . . . . ?
B1 C11 C16 C15 -174.6(3) . . . . ?
C14 C13 C17 F13 -11.6(5) . . . . ?
C12 C13 C17 F13 168.1(3) . . . . ?
C14 C13 C17 F11 -132.5(3) . . . . ?
C12 C13 C17 F11 47.2(4) . . . . ?
C14 C13 C17 F12 108.5(4) . . . . ?
C12 C13 C17 F12 -71.9(4) . . . . ?
C14 C15 C18 F14 30.4(4) . . . . ?
C16 C15 C18 F14 -151.4(3) . . . . ?
C14 C15 C18 F16 151.5(3) . . . . ?
C16 C15 C18 F16 -30.3(4) . . . . ?
C14 C15 C18 F15 -88.9(4) . . . . ?
C16 C15 C18 F15 89.2(4) . . . . ?
C41 B1 C21 C26 6.0(5) . . . . ?
C31 B1 C21 C26 -117.3(4) . . . . ?
C11 B1 C21 C26 121.8(3) . . . . ?
C41 B1 C21 C22 -172.8(3) . . . . ?
C31 B1 C21 C22 63.9(4) . . . . ?
C11 B1 C21 C22 -57.0(4) . . . . ?
C26 C21 C22 C23 3.1(5) . . . . ?
B1 C21 C22 C23 -178.0(3) . . . . ?
C21 C22 C23 C24 -4.0(6) . . . . ?
C21 C22 C23 C27 172.8(4) . . . . ?
C22 C23 C24 C25 1.5(6) . . . . ?
C27 C23 C24 C25 -175.3(4) . . . . ?
C23 C24 C25 C26 1.7(6) . . . . ?
C23 C24 C25 C28 -176.9(4) . . . . ?
C24 C25 C26 C21 -2.5(6) . . . . ?
C28 C25 C26 C21 176.1(4) . . . . ?
C22 C21 C26 C25 0.1(5) . . . . ?
B1 C21 C26 C25 -178.7(3) . . . . ?
C24 C23 C27 F22 -157.6(4) . . . . ?
C22 C23 C27 F22 25.6(6) . . . . ?
C24 C23 C27 F23 -35.7(6) . . . . ?
C22 C23 C27 F23 147.5(4) . . . . ?
C24 C23 C27 F21 82.9(5) . . . . ?
C22 C23 C27 F21 -93.9(5) . . . . ?
C24 C25 C28 F25B -67.1(8) . . . . ?
C26 C25 C28 F25B 114.2(7) . . . . ?
C24 C25 C28 F26A -11.1(9) . . . . ?
C26 C25 C28 F26A 170.2(6) . . . . ?
C24 C25 C28 F24B 126.8(19) . . . . ?
C26 C25 C28 F24B -52(2) . . . . ?
C24 C25 C28 F24A 124.1(14) . . . . ?
C26 C25 C28 F24A -54.6(15) . . . . ?
C24 C25 C28 F25A -129.9(5) . . . . ?
C26 C25 C28 F25A 51.4(6) . . . . ?
C24 C25 C28 F26B 26.6(6) . . . . ?
C26 C25 C28 F26B -152.1(5) . . . . ?
C41 B1 C31 C32 41.1(4) . . . . ?
C21 B1 C31 C32 163.2(3) . . . . ?
C11 B1 C31 C32 -76.8(4) . . . . ?
C41 B1 C31 C36 -140.1(3) . . . . ?
C21 B1 C31 C36 -17.9(4) . . . . ?
C11 B1 C31 C36 102.1(4) . . . . ?
C36 C31 C32 C33 0.4(5) . . . . ?
B1 C31 C32 C33 179.3(3) . . . . ?
C31 C32 C33 C34 -0.4(6) . . . . ?
C31 C32 C33 C37 176.9(4) . . . . ?
C32 C33 C34 C35 -0.5(6) . . . . ?
C37 C33 C34 C35 -177.8(4) . . . . ?
C33 C34 C35 C36 1.4(6) . . . . ?
C33 C34 C35 C38 179.6(4) . . . . ?
C34 C35 C36 C31 -1.4(6) . . . . ?
C38 C35 C36 C31 -179.6(4) . . . . ?
C32 C31 C36 C35 0.5(5) . . . . ?
B1 C31 C36 C35 -178.4(3) . . . . ?
C34 C33 C37 F32 88.3(5) . . . . ?
C32 C33 C37 F32 -88.9(5) . . . . ?
C34 C33 C37 F31 -149.0(4) . . . . ?
C32 C33 C37 F31 33.7(6) . . . . ?
C34 C33 C37 F33 -31.6(6) . . . . ?
C32 C33 C37 F33 151.1(4) . . . . ?
C34 C35 C38 F34A 31.8(9) . . . . ?
C36 C35 C38 F34A -150.0(8) . . . . ?
C34 C35 C38 F35B -152.1(8) . . . . ?
C36 C35 C38 F35B 26.1(9) . . . . ?
C34 C35 C38 F36A 156.2(8) . . . . ?
C36 C35 C38 F36A -25.5(9) . . . . ?
C34 C35 C38 F34B -14.9(9) . . . . ?
C36 C35 C38 F34B 163.3(8) . . . . ?
C34 C35 C38 F35A -90.9(6) . . . . ?
C36 C35 C38 F35A 87.4(7) . . . . ?
C34 C35 C38 F36B 94.4(7) . . . . ?
C36 C35 C38 F36B -87.4(7) . . . . ?
C21 B1 C41 C46 -104.0(4) . . . . ?
C31 B1 C41 C46 19.2(4) . . . . ?
C11 B1 C41 C46 139.1(3) . . . . ?
C21 B1 C41 C42 71.9(4) . . . . ?
C31 B1 C41 C42 -165.0(3) . . . . ?
C11 B1 C41 C42 -45.1(4) . . . . ?
C46 C41 C42 C43 -0.2(5) . . . . ?
B1 C41 C42 C43 -176.5(3) . . . . ?
C41 C42 C43 C44 -1.0(5) . . . . ?
C41 C42 C43 C47 178.9(3) . . . . ?
C42 C43 C44 C45 0.7(5) . . . . ?
C47 C43 C44 C45 -179.3(3) . . . . ?
C43 C44 C45 C46 0.9(5) . . . . ?
C43 C44 C45 C48 -178.0(3) . . . . ?
C44 C45 C46 C41 -2.2(5) . . . . ?
C48 C45 C46 C41 176.7(3) . . . . ?
C42 C41 C46 C45 1.8(5) . . . . ?
B1 C41 C46 C45 177.9(3) . . . . ?
C42 C43 C47 F41 -26.2(5) . . . . ?
C44 C43 C47 F41 153.7(3) . . . . ?
C42 C43 C47 F42 -147.1(3) . . . . ?
C44 C43 C47 F42 32.9(5) . . . . ?
C42 C43 C47 F43 93.3(4) . . . . ?
C44 C43 C47 F43 -86.7(4) . . . . ?
C44 C45 C48 F44B -103.6(12) . . . . ?
C46 C45 C48 F44B 77.5(12) . . . . ?
C44 C45 C48 F45B 14.7(13) . . . . ?
C46 C45 C48 F45B -164.2(12) . . . . ?
C44 C45 C48 F46A 84.6(5) . . . . ?
C46 C45 C48 F46A -94.4(5) . . . . ?
C44 C45 C48 F45A -32.7(6) . . . . ?
C46 C45 C48 F45A 148.3(5) . . . . ?
C44 C45 C48 F46B 128.0(10) . . . . ?
C46 C45 C48 F46B -50.9(11) . . . . ?
C44 C45 C48 F44A -155.8(5) . . . . ?
C46 C45 C48 F44A 25.2(6) . . . . ?
